data_4344817
loop_
_publ_author_name
'Daumann, Lena J.'
'Tatum, David S.'
'Andolina, Christopher M.'
'Pacold, Joseph I.'
'D'Al\'eo, Anthony'
'Law, Ga-Lai'
'Xu, Jide'
'Raymond, Kenneth N.'

_publ_section_title
;
 Effects of Ligand Geometry on the Photophysical Properties of
 Photoluminescent Eu(III) and Sm(III) 1-Hydroxypyridin-2-one Complexes in
 Aqueous Solution.
;
_journal_issue 1
_journal_name_full 'Inorganic chemistry'
_journal_page_first 114
_journal_page_last 124
_journal_paper_doi 10.1021/acs.inorgchem.5b01927
_journal_volume 55
_journal_year 2016
_chemical_formula_moiety 'C28 H24 Eu N8 O12, C5 H6 N'
_chemical_formula_sum 'C33 H30 Eu N9 O12'
_chemical_formula_weight 896.62
_chemical_name_systematic
;
 ?
;
_space_group_IT_number 33
_symmetry_cell_setting orthorhombic
_symmetry_space_group_name_Hall 'P 2c -2n'
_symmetry_space_group_name_H-M 'P n a 21'
_atom_sites_solution_hydrogens geom
_atom_sites_solution_primary direct
_atom_sites_solution_secondary difmap
_audit_creation_method SHELXL-97
_cell_angle_alpha 90.00
_cell_angle_beta 90.00
_cell_angle_gamma 90.00
_cell_formula_units_Z 8
_cell_length_a 23.3951(10)
_cell_length_b 8.7670(4)
_cell_length_c 36.0400(15)
_cell_measurement_reflns_used 9245
_cell_measurement_temperature 100(2)
_cell_measurement_theta_max 25.36
_cell_measurement_theta_min 2.73
_cell_volume 7392.0(6)
_computing_cell_refinement 'Bruker SAINT'
_computing_data_collection 'Bruker APEX2'
_computing_data_reduction 'Bruker SAINT'
_computing_molecular_graphics ORTEP-32
_computing_publication_material WinGX
_computing_structure_refinement SHELXL-97
_computing_structure_solution Sir-2004
_diffrn_ambient_temperature 100(2)
_diffrn_detector_area_resol_mean 8.366
_diffrn_measured_fraction_theta_full 1.000
_diffrn_measured_fraction_theta_max 1.000
_diffrn_measurement_device_type 'Bruker APEX-I CCD'
_diffrn_measurement_method '\f and \w scans'
_diffrn_radiation_monochromator graphite
_diffrn_radiation_source 'fine-focus sealed tube'
_diffrn_radiation_type MoK\a
_diffrn_radiation_wavelength 0.71073
_diffrn_reflns_av_R_equivalents 0.0304
_diffrn_reflns_av_sigmaI/netI 0.0151
_diffrn_reflns_limit_h_max 28
_diffrn_reflns_limit_h_min -28
_diffrn_reflns_limit_k_max 10
_diffrn_reflns_limit_k_min -9
_diffrn_reflns_limit_l_max 43
_diffrn_reflns_limit_l_min -43
_diffrn_reflns_number 156962
_diffrn_reflns_theta_full 25.00
_diffrn_reflns_theta_max 25.37
_diffrn_reflns_theta_min 1.13
_exptl_absorpt_coefficient_mu 1.771
_exptl_absorpt_correction_T_max 0.7770
_exptl_absorpt_correction_T_min 0.4016
_exptl_absorpt_correction_type multi-scan
_exptl_absorpt_process_details SADABS
_exptl_crystal_colour colorless
_exptl_crystal_density_diffrn 1.611
_exptl_crystal_density_method 'not measured'
_exptl_crystal_description needle
_exptl_crystal_F_000 3600
_exptl_crystal_size_max 0.63
_exptl_crystal_size_mid 0.15
_exptl_crystal_size_min 0.15
_platon_squeeze_details
;
;
_refine_diff_density_max 0.552
_refine_diff_density_min -0.735
_refine_diff_density_rms 0.061
_refine_ls_abs_structure_details 'Flack H D (1983), Acta Cryst. A39, 876-881'
_refine_ls_abs_structure_Flack 0.458(5)
_refine_ls_extinction_method none
_refine_ls_goodness_of_fit_ref 1.099
_refine_ls_hydrogen_treatment constr
_refine_ls_matrix_type full
_refine_ls_number_parameters 991
_refine_ls_number_reflns 13563
_refine_ls_number_restraints 1
_refine_ls_restrained_S_all 1.099
_refine_ls_R_factor_all 0.0218
_refine_ls_R_factor_gt 0.0213
_refine_ls_shift/su_max 0.005
_refine_ls_shift/su_mean 0.000
_refine_ls_structure_factor_coef Fsqd
_refine_ls_weighting_details 'calc w=1/[\s^2^(Fo^2^)+(0.0162P)^2^+10.5595P] where P=(Fo^2^+2Fc^2^)/3'
_refine_ls_weighting_scheme calc
_refine_ls_wR_factor_gt 0.0484
_refine_ls_wR_factor_ref 0.0486
_reflns_number_gt 13348
_reflns_number_total 13563
_reflns_threshold_expression >2sigma(I)
_cod_data_source_file ic5b01927_si_002.cif
_cod_data_source_block shelxl
_cod_depositor_comments
;
The following automatic conversions were performed:

'_symmetry_cell_setting' value 'Orthorhombic' changed to
'orthorhombic' according to
/usr/data/users/saulius/crontab/automatic-downloads/current/ACS/lib/dictionaries/cif_core.dic
dictionary named 'cif_core.dic' version 2.4.2 from 2011-04-26.

Automatic conversion script
Id: cif_fix_values 4268 2015-11-12 08:31:59Z antanas 
;
_cod_original_sg_symbol_H-M Pna2(1)
_cod_database_code 4344817

loop_
_symmetry_equiv_pos_as_xyz
'x, y, z'
'-x, -y, z+1/2'
'-x+1/2, y+1/2, z+1/2'
'x+1/2, -y+1/2, z'

loop_
_atom_site_label
_atom_site_type_symbol
_atom_site_fract_x
_atom_site_fract_y
_atom_site_fract_z
_atom_site_U_iso_or_equiv
_atom_site_adp_type
_atom_site_occupancy
_atom_site_symmetry_multiplicity
_atom_site_calc_flag
_atom_site_refinement_flags
_atom_site_disorder_assembly
_atom_site_disorder_group
C1 C 0.63487(14) 0.2874(4) 0.71002(9) 0.0199(7) Uani 1 1 d . . .
C2 C 0.59153(16) 0.3550(4) 0.68809(10) 0.0235(8) Uani 1 1 d . . .
H2 H 0.5534 0.3606 0.6971 0.028 Uiso 1 1 calc R . .
C3 C 0.60483(17) 0.4127(5) 0.65355(10) 0.0304(9) Uani 1 1 d . . .
H3 H 0.5756 0.4577 0.6389 0.036 Uiso 1 1 calc R . .
C4 C 0.65976(17) 0.4062(5) 0.63985(10) 0.0297(8) Uani 1 1 d . . .
H4 H 0.6682 0.4475 0.6161 0.036 Uiso 1 1 calc R . .
C5 C 0.70267(15) 0.3394(4) 0.66077(10) 0.0241(8) Uani 1 1 d . . .
C6 C 0.76327(17) 0.3350(5) 0.64567(10) 0.0298(9) Uani 1 1 d . . .
C7 C 0.86360(16) 0.2689(5) 0.65704(11) 0.0343(9) Uani 1 1 d . . .
H7A H 0.8712 0.3324 0.6349 0.041 Uiso 1 1 calc R . .
H7B H 0.8740 0.1623 0.6511 0.041 Uiso 1 1 calc R . .
C8 C 0.89980(16) 0.3257(5) 0.68962(10) 0.0332(9) Uani 1 1 d . . .
H8A H 0.9408 0.3166 0.6833 0.040 Uiso 1 1 calc R . .
H8B H 0.8913 0.4346 0.6943 0.040 Uiso 1 1 calc R . .
C9 C 0.91850(15) 0.1176(5) 0.73485(11) 0.0320(9) Uani 1 1 d . . .
C10 C 0.89713(14) 0.0337(4) 0.76776(10) 0.0245(8) Uani 1 1 d . . .
C11 C 0.93349(15) -0.0638(5) 0.78662(12) 0.0361(10) Uani 1 1 d . . .
H11 H 0.9714 -0.0783 0.7779 0.043 Uiso 1 1 calc R . .
C12 C 0.91549(17) -0.1403(5) 0.81795(12) 0.0363(10) Uani 1 1 d . . .
H12 H 0.9413 -0.2044 0.8310 0.044 Uiso 1 1 calc R . .
C13 C 0.86079(17) -0.1243(5) 0.83017(12) 0.0360(10) Uani 1 1 d . . .
H13 H 0.8489 -0.1774 0.8518 0.043 Uiso 1 1 calc R . .
C14 C 0.82111(15) -0.0299(4) 0.81124(9) 0.0257(8) Uani 1 1 d . . .
C15 C 0.64764(14) -0.1950(4) 0.76902(8) 0.0195(7) Uani 1 1 d . . .
C16 C 0.63069(14) -0.3400(4) 0.75576(9) 0.0207(7) Uani 1 1 d . . .
H16 H 0.6442 -0.3752 0.7324 0.025 Uiso 1 1 calc R . .
C17 C 0.59493(13) -0.4295(4) 0.77643(12) 0.0261(7) Uani 1 1 d . . .
H17 H 0.5835 -0.5264 0.7673 0.031 Uiso 1 1 calc R . .
C18 C 0.57517(14) -0.3798(4) 0.81078(11) 0.0224(8) Uani 1 1 d . . .
H18 H 0.5512 -0.4441 0.8252 0.027 Uiso 1 1 calc R . .
C19 C 0.59023(13) -0.2383(4) 0.82398(9) 0.0193(7) Uani 1 1 d . . .
C20 C 0.56992(14) -0.1897(4) 0.86192(10) 0.0241(8) Uani 1 1 d . . .
C21 C 0.58706(16) -0.0171(4) 0.91510(9) 0.0265(8) Uani 1 1 d . . .
H21A H 0.6220 -0.0149 0.9305 0.032 Uiso 1 1 calc R . .
H21B H 0.5584 -0.0817 0.9278 0.032 Uiso 1 1 calc R . .
C22 C 0.56398(16) 0.1423(4) 0.91102(10) 0.0272(8) Uani 1 1 d . . .
H22A H 0.5264 0.1385 0.8984 0.033 Uiso 1 1 calc R . .
H22B H 0.5583 0.1875 0.9359 0.033 Uiso 1 1 calc R . .
C23 C 0.62713(16) 0.3643(4) 0.90232(10) 0.0238(8) Uani 1 1 d . . .
C24 C 0.66644(14) 0.4528(4) 0.87675(9) 0.0218(7) Uani 1 1 d . . .
C25 C 0.68493(16) 0.5946(4) 0.88751(10) 0.0268(8) Uani 1 1 d . . .
H25 H 0.6741 0.6348 0.9110 0.032 Uiso 1 1 calc R . .
C26 C 0.71984(16) 0.6794(4) 0.86364(10) 0.0271(8) Uani 1 1 d . . .
H26 H 0.7317 0.7789 0.8707 0.032 Uiso 1 1 calc R . .
C27 C 0.73720(15) 0.6202(4) 0.83005(11) 0.0253(8) Uani 1 1 d . . .
H27 H 0.7606 0.6792 0.8140 0.030 Uiso 1 1 calc R . .
C28 C 0.72021(14) 0.4721(4) 0.81950(10) 0.0201(7) Uani 1 1 d . . .
C29 C 0.94795(14) 0.4943(4) 1.00091(9) 0.0210(7) Uani 1 1 d . . .
C30 C 0.96568(17) 0.6431(4) 0.99305(10) 0.0281(8) Uani 1 1 d . . .
H30 H 0.9905 0.6938 1.0099 0.034 Uiso 1 1 calc R . .
C31 C 0.94817(18) 0.7172(5) 0.96170(10) 0.0346(9) Uani 1 1 d . . .
H31 H 0.9609 0.8183 0.9570 0.042 Uiso 1 1 calc R . .
C32 C 0.91191(18) 0.6459(4) 0.93671(10) 0.0290(8) Uani 1 1 d . . .
H32 H 0.9002 0.6980 0.9149 0.035 Uiso 1 1 calc R . .
C33 C 0.89289(14) 0.5005(4) 0.94329(9) 0.0231(7) Uani 1 1 d . . .
C34 C 0.85184(17) 0.4272(5) 0.91671(11) 0.0308(9) Uani 1 1 d . A .
C35A C 0.7993(3) 0.2117(9) 0.8964(2) 0.033(2) Uiso 0.573(10) 1 d P A 1
H35A H 0.7793 0.2765 0.8780 0.039 Uiso 0.573(10) 1 calc PR A 1
H35B H 0.8306 0.1562 0.8838 0.039 Uiso 0.573(10) 1 calc PR A 1
C36A C 0.7594(3) 0.1046(8) 0.91408(19) 0.0295(19) Uiso 0.573(10) 1 d P A 1
H36A H 0.7389 0.0438 0.8951 0.035 Uiso 0.573(10) 1 calc PR A 1
H36B H 0.7309 0.1603 0.9292 0.035 Uiso 0.573(10) 1 calc PR A 1
C35B C 0.7705(3) 0.2280(9) 0.9134(2) 0.018(2) Uiso 0.427(10) 1 d P A 2
H35C H 0.7394 0.2258 0.9320 0.022 Uiso 0.427(10) 1 calc PR A 2
H35D H 0.7565 0.2795 0.8907 0.022 Uiso 0.427(10) 1 calc PR A 2
C36B C 0.7909(3) 0.0690(9) 0.9047(2) 0.018(2) Uiso 0.427(10) 1 d P A 2
H36C H 0.7625 0.0140 0.8894 0.022 Uiso 0.427(10) 1 calc PR A 2
H36D H 0.8277 0.0722 0.8911 0.022 Uiso 0.427(10) 1 calc PR A 2
C37 C 0.76859(17) -0.1085(4) 0.95800(10) 0.0291(8) Uani 1 1 d . A .
C38 C 0.79749(14) -0.1864(4) 0.99058(9) 0.0207(7) Uani 1 1 d . . .
C39 C 0.78180(15) -0.3305(4) 1.00050(10) 0.0232(8) Uani 1 1 d . . .
H39 H 0.7541 -0.3842 0.9863 0.028 Uiso 1 1 calc R . .
C40 C 0.80654(15) -0.3995(4) 1.03171(11) 0.0287(8) Uani 1 1 d . . .
H40 H 0.7955 -0.4996 1.0388 0.034 Uiso 1 1 calc R . .
C41 C 0.84668(16) -0.3220(4) 1.05192(11) 0.0286(8) Uani 1 1 d . . .
H41 H 0.8630 -0.3695 1.0731 0.034 Uiso 1 1 calc R . .
C42 C 0.86445(12) -0.1737(4) 1.04217(10) 0.0192(7) Uani 1 1 d . . .
C43 C 1.04413(15) -0.0187(4) 1.00990(11) 0.0265(8) Uani 1 1 d . . .
C44 C 1.08249(17) -0.1200(4) 0.99289(12) 0.0340(9) Uani 1 1 d . . .
H44 H 1.0738 -0.1610 0.9691 0.041 Uiso 1 1 calc R . .
C45 C 1.13216(18) -0.1602(5) 1.01026(14) 0.0442(12) Uani 1 1 d . . .
H45 H 1.1570 -0.2319 0.9988 0.053 Uiso 1 1 calc R . .
C46 C 1.14670(16) -0.0984(5) 1.04410(13) 0.0390(11) Uani 1 1 d . . .
H46 H 1.1815 -0.1274 1.0557 0.047 Uiso 1 1 calc R . .
C47 C 1.11123(15) 0.0050(5) 1.06122(12) 0.0316(9) Uani 1 1 d . . .
C48 C 1.12955(16) 0.0803(5) 1.09661(12) 0.0366(10) Uani 1 1 d . . .
C49 C 1.10788(19) 0.2802(6) 1.14275(12) 0.0466(12) Uani 1 1 d . . .
H49A H 1.1044 0.3913 1.1384 0.056 Uiso 1 1 calc R . .
H49B H 1.1470 0.2596 1.1520 0.056 Uiso 1 1 calc R . .
C50 C 1.06545(18) 0.2326(6) 1.17144(12) 0.0459(12) Uani 1 1 d . . .
H50A H 1.0716 0.1240 1.1779 0.055 Uiso 1 1 calc R . .
H50B H 1.0710 0.2941 1.1942 0.055 Uiso 1 1 calc R . .
C51 C 0.96770(19) 0.3399(5) 1.17354(10) 0.0303(9) Uani 1 1 d . . .
C52 C 0.91064(18) 0.3514(4) 1.15489(10) 0.0271(8) Uani 1 1 d . . .
C53 C 0.86629(19) 0.4206(5) 1.17329(11) 0.0350(10) Uani 1 1 d . . .
H53 H 0.8723 0.4613 1.1974 0.042 Uiso 1 1 calc R . .
C54 C 0.81283(19) 0.4313(5) 1.15692(12) 0.0381(10) Uani 1 1 d . . .
H54 H 0.7822 0.4776 1.1701 0.046 Uiso 1 1 calc R . .
C55 C 0.80385(18) 0.3760(4) 1.12203(12) 0.0318(9) Uani 1 1 d . . .
H55 H 0.7670 0.3845 1.1112 0.038 Uiso 1 1 calc R . .
C56 C 0.84822(15) 0.3067(4) 1.10188(10) 0.0246(8) Uani 1 1 d . . .
C57 C 1.01560(15) 0.3820(5) 0.78240(13) 0.0332(8) Uani 1 1 d . . .
H57 H 1.0523 0.3613 0.7723 0.040 Uiso 1 1 calc R . .
C58 C 0.99796(18) 0.3112(5) 0.81436(12) 0.0380(10) Uani 1 1 d . . .
H58 H 1.0221 0.2401 0.8266 0.046 Uiso 1 1 calc R . .
C59 C 0.94429(18) 0.3453(5) 0.82845(11) 0.0403(10) Uani 1 1 d . . .
H59 H 0.9314 0.2987 0.8507 0.048 Uiso 1 1 calc R . .
C60 C 0.91016(17) 0.4463(6) 0.81008(12) 0.0408(10) Uani 1 1 d . . .
H60 H 0.8733 0.4700 0.8196 0.049 Uiso 1 1 calc R . .
C61 C 0.92838(15) 0.5121(5) 0.77884(12) 0.0392(9) Uani 1 1 d . . .
H61 H 0.9044 0.5815 0.7659 0.047 Uiso 1 1 calc R . .
C62 C 0.7126(2) 0.2212(5) 1.01149(12) 0.0460(12) Uani 1 1 d . . .
H62 H 0.7394 0.2848 0.9991 0.055 Uiso 1 1 calc R . .
C63 C 0.72951(17) 0.1272(5) 1.04074(13) 0.0386(10) Uani 1 1 d . . .
H63 H 0.7679 0.1278 1.0493 0.046 Uiso 1 1 calc R . .
C64 C 0.69122(14) 0.0379(4) 1.05624(9) 0.0190(7) Uani 1 1 d . . .
H64 H 0.7033 -0.0277 1.0757 0.023 Uiso 1 1 calc R . .
C65 C 0.63637(18) 0.0341(5) 1.04617(10) 0.0355(10) Uani 1 1 d . . .
H65 H 0.6105 -0.0315 1.0587 0.043 Uiso 1 1 calc R . .
C66 C 0.61749(18) 0.1236(6) 1.01814(12) 0.0415(10) Uani 1 1 d . . .
H66 H 0.5786 0.1202 1.0105 0.050 Uiso 1 1 calc R . .
N1 N 0.68877(12) 0.2822(3) 0.69512(7) 0.0189(6) Uani 1 1 d . . .
N2 N 0.80319(13) 0.2770(4) 0.66653(8) 0.0290(7) Uani 1 1 d . . .
H2A H 0.7928 0.2396 0.6882 0.035 Uiso 1 1 calc R . .
N3 N 0.88764(12) 0.2370(4) 0.72290(9) 0.0313(7) Uani 1 1 d . . .
H3A H 0.8577 0.2638 0.7362 0.038 Uiso 1 1 calc R . .
N4 N 0.84226(10) 0.0467(3) 0.78088(9) 0.0218(6) Uani 1 1 d . . .
N5 N 0.62446(11) -0.1486(3) 0.80247(7) 0.0179(6) Uani 1 1 d . . .
N6 N 0.60037(12) -0.0826(4) 0.87898(8) 0.0241(7) Uani 1 1 d . . .
H6 H 0.6310 -0.0485 0.8675 0.029 Uiso 1 1 calc R . .
N7 N 0.60306(13) 0.2387(4) 0.88957(8) 0.0258(7) Uani 1 1 d . . .
H7 H 0.6110 0.2109 0.8667 0.031 Uiso 1 1 calc R . .
N8 N 0.68422(12) 0.3960(3) 0.84300(8) 0.0209(6) Uani 1 1 d . . .
N9 N 0.91168(12) 0.4288(3) 0.97525(8) 0.0194(6) Uani 1 1 d . . .
N10 N 0.82260(19) 0.3084(4) 0.92865(13) 0.0595(13) Uani 1 1 d . . .
H10 H 0.8171 0.2870 0.9522 0.071 Uiso 1 1 calc R A 1
N11 N 0.79808(19) -0.0049(5) 0.94009(10) 0.0548(12) Uani 1 1 d . . .
H11A H 0.8354 0.0043 0.9420 0.066 Uiso 1 1 calc R A 1
N12 N 0.83865(11) -0.1125(3) 1.01081(8) 0.0175(6) Uani 1 1 d . . .
N13 N 1.06038(11) 0.0384(3) 1.04413(8) 0.0243(7) Uani 1 1 d . . .
N14 N 1.09931(14) 0.2000(5) 1.10793(9) 0.0410(9) Uani 1 1 d . . .
H14 H 1.0720 0.2331 1.0932 0.049 Uiso 1 1 calc R . .
N15 N 1.00730(14) 0.2531(5) 1.15777(9) 0.0371(8) Uani 1 1 d . . .
H15 H 0.9977 0.2040 1.1374 0.045 Uiso 1 1 calc R . .
N16 N 0.90026(12) 0.2941(3) 1.11965(8) 0.0224(6) Uani 1 1 d . . .
N17 N 0.98059(14) 0.4800(4) 0.76578(8) 0.0315(7) Uani 1 1 d . . .
H17A H 0.9922 0.5255 0.7454 0.038 Uiso 1 1 calc R . .
N18 N 0.6556(3) 0.2193(6) 1.00097(12) 0.0717(16) Uani 1 1 d . . .
H18A H 0.6437 0.2800 0.9831 0.086 Uiso 1 1 calc R . .
O1 O 0.62789(10) 0.2315(3) 0.74223(6) 0.0199(5) Uani 1 1 d . . .
O2 O 0.72835(9) 0.2128(3) 0.71666(6) 0.0207(5) Uani 1 1 d . . .
O3 O 0.80448(9) 0.1356(3) 0.76308(7) 0.0267(6) Uani 1 1 d . . .
O4 O 0.76954(10) -0.0074(3) 0.81961(7) 0.0257(6) Uani 1 1 d . . .
O5 O 0.68168(9) -0.1023(3) 0.75292(6) 0.0199(5) Uani 1 1 d . . .
O6 O 0.63850(10) -0.0066(3) 0.81352(6) 0.0222(5) Uani 1 1 d . . .
O7 O 0.66751(11) 0.2562(3) 0.83163(7) 0.0249(5) Uani 1 1 d . . .
O8 O 0.73442(10) 0.4032(3) 0.78966(6) 0.0234(5) Uani 1 1 d . . .
O9 O 0.77123(13) 0.3876(4) 0.61420(8) 0.0514(9) Uani 1 1 d . . .
O10 O 0.96400(12) 0.0800(4) 0.72040(9) 0.0485(8) Uani 1 1 d . . .
O11 O 0.52936(12) -0.2567(4) 0.87633(8) 0.0428(8) Uani 1 1 d . . .
O12 O 0.61844(13) 0.4168(3) 0.93359(7) 0.0377(7) Uani 1 1 d . . .
O13 O 0.96264(10) 0.4141(3) 1.02849(6) 0.0223(5) Uani 1 1 d . . .
O14 O 0.89528(11) 0.2848(3) 0.98311(7) 0.0262(6) Uani 1 1 d . . .
O15 O 0.85674(10) 0.0290(3) 1.00133(6) 0.0215(5) Uani 1 1 d . . .
O16 O 0.90158(10) -0.0928(3) 1.05840(6) 0.0227(5) Uani 1 1 d . . .
O17 O 0.99523(11) 0.0247(3) 0.99747(7) 0.0268(6) Uani 1 1 d . . .
O18 O 1.02217(10) 0.1314(3) 1.06001(7) 0.0287(6) Uani 1 1 d . . .
O19 O 0.94176(10) 0.2216(3) 1.10064(6) 0.0224(5) Uani 1 1 d . . .
O20 O 0.84520(10) 0.2537(3) 1.06901(6) 0.0234(5) Uani 1 1 d . . .
O21 O 0.84590(13) 0.4836(4) 0.88603(7) 0.0447(8) Uani 1 1 d . . .
O22 O 0.72014(13) -0.1501(4) 0.94928(8) 0.0396(7) Uani 1 1 d . . .
O23 O 1.17204(12) 0.0330(4) 1.11291(10) 0.0552(9) Uani 1 1 d . . .
O24 O 0.97502(15) 0.4108(4) 1.20253(8) 0.0535(9) Uani 1 1 d . . .
Eu1 Eu 0.706933(6) 0.138799(17) 0.778987(4) 0.01603(4) Uani 1 1 d . . .
Eu2 Eu 0.927754(6) 0.156106(17) 1.037098(4) 0.01743(4) Uani 1 1 d . . .

loop_
_atom_site_aniso_label
_atom_site_aniso_U_11
_atom_site_aniso_U_22
_atom_site_aniso_U_33
_atom_site_aniso_U_23
_atom_site_aniso_U_13
_atom_site_aniso_U_12
C1 0.0217(17) 0.0209(19) 0.0172(16) -0.0055(14) -0.0016(13) -0.0004(14)
C2 0.0234(17) 0.0188(19) 0.0283(19) -0.0042(15) -0.0071(15) 0.0017(14)
C3 0.038(2) 0.031(2) 0.0220(18) 0.0011(16) -0.0121(16) 0.0003(18)
C4 0.038(2) 0.031(2) 0.0200(17) 0.0046(16) -0.0059(15) 0.0007(18)
C5 0.0306(19) 0.022(2) 0.0201(18) 0.0012(14) -0.0001(14) -0.0018(15)
C6 0.036(2) 0.031(2) 0.0216(19) 0.0020(16) 0.0014(16) -0.0082(17)
C7 0.0259(19) 0.045(3) 0.032(2) 0.0001(19) 0.0087(16) -0.0029(18)
C8 0.0277(19) 0.038(3) 0.034(2) -0.0002(18) 0.0107(16) -0.0079(17)
C9 0.0191(17) 0.035(2) 0.042(2) -0.0113(18) 0.0021(16) -0.0030(16)
C10 0.0188(16) 0.027(2) 0.0281(19) -0.0084(14) 0.0043(13) -0.0039(15)
C11 0.0213(17) 0.033(2) 0.054(3) -0.0047(19) -0.0061(17) -0.0011(15)
C12 0.026(2) 0.032(2) 0.051(3) 0.0033(19) -0.0132(18) 0.0036(17)
C13 0.035(2) 0.029(2) 0.044(2) 0.0043(18) -0.0183(18) -0.0022(17)
C14 0.0292(19) 0.028(2) 0.0196(17) -0.0016(15) -0.0068(14) -0.0047(16)
C15 0.0209(15) 0.0198(18) 0.0177(17) 0.0008(13) -0.0003(12) 0.0045(14)
C16 0.0197(16) 0.0193(19) 0.0230(17) -0.0052(14) 0.0009(13) 0.0025(13)
C17 0.0253(16) 0.0169(16) 0.0360(19) -0.0034(18) -0.0010(17) -0.0021(13)
C18 0.0204(17) 0.0181(19) 0.0286(19) 0.0010(15) -0.0006(14) -0.0033(14)
C19 0.0139(15) 0.0233(19) 0.0207(16) -0.0024(14) -0.0020(12) 0.0009(13)
C20 0.0229(17) 0.025(2) 0.0249(18) 0.0000(15) 0.0043(14) -0.0028(15)
C21 0.0343(19) 0.029(2) 0.0162(16) -0.0005(15) 0.0035(14) -0.0031(16)
C22 0.032(2) 0.031(2) 0.0188(17) -0.0018(16) 0.0038(15) -0.0012(16)
C23 0.0290(19) 0.024(2) 0.0188(17) 0.0018(14) -0.0025(14) 0.0065(15)
C24 0.0263(17) 0.0182(19) 0.0209(17) -0.0014(14) -0.0067(13) 0.0046(14)
C25 0.0329(19) 0.020(2) 0.0274(19) -0.0079(15) -0.0085(15) 0.0031(16)
C26 0.0345(19) 0.0173(19) 0.029(2) -0.0087(15) -0.0075(16) 0.0000(15)
C27 0.0190(16) 0.022(2) 0.035(2) -0.0007(16) -0.0043(14) -0.0034(14)
C28 0.0182(16) 0.0206(19) 0.0216(17) -0.0022(14) -0.0027(13) -0.0001(14)
C29 0.0207(16) 0.0201(19) 0.0223(17) -0.0067(15) 0.0025(14) -0.0039(14)
C30 0.036(2) 0.028(2) 0.0207(18) 0.0026(15) 0.0014(15) -0.0109(17)
C31 0.052(2) 0.020(2) 0.031(2) 0.0033(16) 0.0050(18) -0.0066(18)
C32 0.042(2) 0.024(2) 0.0213(18) 0.0061(15) 0.0038(16) -0.0004(17)
C33 0.0228(17) 0.024(2) 0.0225(17) 0.0017(15) 0.0040(13) 0.0054(14)
C34 0.039(2) 0.024(2) 0.029(2) -0.0079(17) -0.0084(16) 0.0142(18)
C37 0.046(2) 0.018(2) 0.0227(18) -0.0048(15) -0.0105(16) -0.0023(17)
C38 0.0191(16) 0.0230(19) 0.0201(17) -0.0042(14) 0.0035(13) -0.0016(14)
C39 0.0187(16) 0.0213(19) 0.0297(19) -0.0006(16) 0.0012(14) -0.0057(14)
C40 0.0231(16) 0.0197(18) 0.043(2) 0.0032(17) 0.0090(16) -0.0079(14)
C41 0.0265(18) 0.023(2) 0.036(2) 0.0121(16) -0.0087(15) -0.0007(16)
C42 0.0150(14) 0.0215(17) 0.0211(18) 0.0040(14) 0.0030(13) -0.0013(13)
C43 0.0229(18) 0.0198(19) 0.037(2) -0.0002(16) 0.0109(15) -0.0104(15)
C44 0.037(2) 0.020(2) 0.045(2) -0.0048(17) 0.0142(18) -0.0072(17)
C45 0.036(2) 0.027(2) 0.069(3) 0.009(2) 0.027(2) 0.0008(18)
C46 0.0230(18) 0.032(2) 0.062(3) 0.016(2) 0.0146(19) 0.0037(16)
C47 0.0219(18) 0.021(2) 0.051(2) 0.0106(18) 0.0035(17) -0.0026(15)
C48 0.0251(19) 0.041(3) 0.043(2) 0.015(2) -0.0046(17) -0.0064(18)
C49 0.040(2) 0.063(3) 0.037(2) -0.005(2) -0.0199(19) -0.015(2)
C50 0.045(2) 0.064(3) 0.029(2) 0.004(2) -0.0153(19) -0.006(2)
C51 0.052(2) 0.029(2) 0.0094(16) 0.0023(15) -0.0009(16) -0.0077(18)
C52 0.044(2) 0.022(2) 0.0157(17) -0.0024(14) 0.0024(16) -0.0065(16)
C53 0.055(3) 0.021(2) 0.029(2) -0.0045(17) 0.0129(19) -0.0009(19)
C54 0.052(3) 0.023(2) 0.039(2) -0.0010(18) 0.0183(19) 0.0039(19)
C55 0.034(2) 0.022(2) 0.040(2) 0.0011(17) 0.0087(17) 0.0017(16)
C56 0.0248(17) 0.0169(19) 0.0322(19) 0.0031(15) 0.0015(14) 0.0002(14)
C57 0.0270(17) 0.044(2) 0.029(2) -0.0090(19) -0.0019(17) 0.0000(16)
C58 0.036(2) 0.038(3) 0.040(2) 0.0036(19) -0.0075(18) 0.0099(19)
C59 0.044(2) 0.047(3) 0.030(2) 0.0063(19) 0.0094(18) -0.002(2)
C60 0.032(2) 0.052(3) 0.038(2) 0.000(2) 0.0064(17) 0.001(2)
C61 0.041(2) 0.044(2) 0.033(2) 0.000(2) -0.009(2) 0.0143(17)
C62 0.068(3) 0.035(3) 0.036(2) -0.009(2) 0.023(2) -0.014(2)
C63 0.030(2) 0.050(3) 0.036(2) -0.021(2) -0.0112(19) 0.0032(17)
C64 0.0233(16) 0.0234(19) 0.0102(14) -0.0011(14) -0.0010(13) 0.0063(14)
C65 0.042(2) 0.036(2) 0.029(2) -0.0065(17) 0.0066(16) -0.0031(18)
C66 0.035(2) 0.057(3) 0.032(2) -0.004(2) -0.0030(18) 0.006(2)
N1 0.0216(14) 0.0179(16) 0.0171(14) 0.0010(11) 0.0018(11) -0.0025(12)
N2 0.0262(15) 0.039(2) 0.0215(15) 0.0061(14) 0.0069(12) -0.0046(14)
N3 0.0212(15) 0.041(2) 0.0318(17) -0.0001(15) 0.0097(13) 0.0015(14)
N4 0.0199(12) 0.0205(14) 0.0249(14) -0.0028(15) -0.0072(13) -0.0013(11)
N5 0.0209(13) 0.0132(14) 0.0197(14) -0.0029(11) -0.0014(11) 0.0004(11)
N6 0.0247(15) 0.0260(18) 0.0217(15) -0.0058(13) 0.0049(12) -0.0065(13)
N7 0.0381(17) 0.0247(18) 0.0145(13) -0.0052(12) 0.0115(12) -0.0020(14)
N8 0.0260(14) 0.0172(16) 0.0194(14) -0.0050(12) -0.0019(11) 0.0022(12)
N9 0.0220(14) 0.0165(15) 0.0198(14) 0.0016(12) 0.0036(11) -0.0033(12)
N10 0.081(3) 0.029(2) 0.069(3) 0.010(2) -0.059(2) -0.015(2)
N11 0.088(3) 0.044(2) 0.032(2) 0.0153(18) -0.032(2) -0.039(2)
N12 0.0180(13) 0.0128(14) 0.0217(14) 0.0016(11) 0.0015(11) -0.0027(11)
N13 0.0226(14) 0.0193(15) 0.0310(19) 0.0026(13) 0.0019(12) -0.0020(11)
N14 0.0319(17) 0.058(3) 0.0328(18) -0.0022(17) -0.0134(14) 0.0020(17)
N15 0.0377(19) 0.052(2) 0.0220(16) -0.0050(16) -0.0116(14) -0.0076(17)
N16 0.0278(15) 0.0198(16) 0.0197(14) -0.0008(12) 0.0062(12) 0.0009(12)
N17 0.0410(18) 0.0318(19) 0.0219(15) 0.0019(13) 0.0007(13) -0.0046(15)
N18 0.123(4) 0.054(3) 0.038(2) -0.006(2) -0.016(3) 0.039(3)
O1 0.0227(11) 0.0199(13) 0.0172(11) -0.0006(10) 0.0022(9) -0.0003(10)
O2 0.0163(11) 0.0239(14) 0.0218(12) 0.0060(10) 0.0010(9) 0.0025(10)
O3 0.0169(11) 0.0304(15) 0.0329(13) 0.0125(11) 0.0023(10) 0.0067(10)
O4 0.0250(13) 0.0269(15) 0.0253(13) 0.0054(11) -0.0035(10) -0.0016(11)
O5 0.0212(11) 0.0208(13) 0.0178(11) -0.0036(10) 0.0014(9) -0.0040(10)
O6 0.0277(12) 0.0147(13) 0.0242(13) -0.0088(10) 0.0025(10) -0.0081(10)
O7 0.0337(14) 0.0139(13) 0.0273(13) -0.0077(10) 0.0082(11) -0.0047(10)
O8 0.0269(12) 0.0197(13) 0.0237(13) -0.0009(9) -0.0010(9) -0.0044(10)
O9 0.0489(18) 0.076(3) 0.0290(16) 0.0265(16) 0.0131(13) 0.0062(17)
O10 0.0290(15) 0.048(2) 0.068(2) 0.0019(17) 0.0224(15) 0.0067(14)
O11 0.0391(16) 0.050(2) 0.0390(16) -0.0147(15) 0.0157(13) -0.0241(14)
O12 0.0643(19) 0.0320(16) 0.0167(13) -0.0076(12) 0.0045(12) -0.0010(14)
O13 0.0264(12) 0.0204(13) 0.0200(13) 0.0009(10) -0.0121(9) -0.0025(10)
O14 0.0368(14) 0.0183(14) 0.0237(12) 0.0035(10) -0.0092(11) -0.0112(11)
O15 0.0278(13) 0.0162(13) 0.0206(12) 0.0032(10) -0.0041(10) -0.0074(10)
O16 0.0227(12) 0.0215(13) 0.0239(12) 0.0046(10) -0.0031(10) -0.0020(10)
O17 0.0287(14) 0.0259(15) 0.0259(13) -0.0046(11) 0.0068(11) -0.0043(11)
O18 0.0243(13) 0.0338(16) 0.0280(13) -0.0095(12) -0.0044(10) 0.0066(11)
O19 0.0227(12) 0.0257(14) 0.0187(12) -0.0024(10) 0.0010(10) 0.0031(10)
O20 0.0243(12) 0.0242(14) 0.0217(12) -0.0014(10) -0.0029(10) 0.0018(10)
O21 0.0548(18) 0.057(2) 0.0226(14) -0.0017(14) -0.0099(13) 0.0155(16)
O22 0.0434(17) 0.0400(18) 0.0355(16) -0.0039(13) -0.0212(13) -0.0051(14)
O23 0.0317(16) 0.054(2) 0.080(2) 0.0204(19) -0.0227(16) -0.0039(15)
O24 0.075(2) 0.058(2) 0.0277(15) -0.0199(15) -0.0118(15) -0.0069(18)
Eu1 0.01710(7) 0.01635(7) 0.01465(7) -0.00070(8) 0.00164(6) -0.00114(6)
Eu2 0.01923(7) 0.01717(8) 0.01590(7) -0.00107(8) -0.00232(7) -0.00272(6)

loop_
_atom_type_symbol
_atom_type_description
_atom_type_scat_dispersion_real
_atom_type_scat_dispersion_imag
_atom_type_scat_source
C C 0.0033 0.0016 'International Tables Vol C Tables 4.2.6.8 and 6.1.1.4'
H H 0.0000 0.0000 'International Tables Vol C Tables 4.2.6.8 and 6.1.1.4'
N N 0.0061 0.0033 'International Tables Vol C Tables 4.2.6.8 and 6.1.1.4'
O O 0.0106 0.0060 'International Tables Vol C Tables 4.2.6.8 and 6.1.1.4'
Eu Eu -0.1578 3.6682 'International Tables Vol C Tables 4.2.6.8 and 6.1.1.4'

loop_
_geom_angle_atom_site_label_1
_geom_angle_atom_site_label_2
_geom_angle_atom_site_label_3
_geom_angle
O1 C1 N1 117.6(3)
O1 C1 C2 125.4(3)
N1 C1 C2 117.0(3)
C3 C2 C1 119.7(3)
C3 C2 H2 120.1
C1 C2 H2 120.1
C4 C3 C2 121.2(4)
C4 C3 H3 119.4
C2 C3 H3 119.4
C3 C4 C5 119.9(4)
C3 C4 H4 120.1
C5 C4 H4 120.1
N1 C5 C4 118.2(3)
N1 C5 C6 122.3(3)
C4 C5 C6 119.5(3)
O9 C6 N2 124.5(4)
O9 C6 C5 117.3(4)
N2 C6 C5 118.2(3)
N2 C7 C8 109.9(3)
N2 C7 H7A 109.7
C8 C7 H7A 109.7
N2 C7 H7B 109.7
C8 C7 H7B 109.7
H7A C7 H7B 108.2
N3 C8 C7 110.5(3)
N3 C8 H8A 109.6
C7 C8 H8A 109.6
N3 C8 H8B 109.6
C7 C8 H8B 109.6
H8A C8 H8B 108.1
O10 C9 N3 122.6(4)
O10 C9 C10 119.8(4)
N3 C9 C10 117.5(3)
N4 C10 C11 117.2(3)
N4 C10 C9 123.4(3)
C11 C10 C9 119.5(3)
C12 C11 C10 121.0(3)
C12 C11 H11 119.5
C10 C11 H11 119.5
C13 C12 C11 120.1(4)
C13 C12 H12 119.9
C11 C12 H12 119.9
C12 C13 C14 121.3(4)
C12 C13 H13 119.3
C14 C13 H13 119.3
O4 C14 N4 117.3(3)
O4 C14 C13 127.1(4)
N4 C14 C13 115.6(3)
O4 C14 Eu1 39.72(17)
N4 C14 Eu1 77.88(18)
C13 C14 Eu1 166.0(3)
O5 C15 N5 116.9(3)
O5 C15 C16 126.4(3)
N5 C15 C16 116.7(3)
O5 C15 Eu1 38.11(15)
N5 C15 Eu1 78.84(19)
C16 C15 Eu1 164.5(2)
C17 C16 C15 120.2(3)
C17 C16 H16 119.9
C15 C16 H16 119.9
C16 C17 C18 120.5(3)
C16 C17 H17 119.7
C18 C17 H17 119.7
C19 C18 C17 120.4(3)
C19 C18 H18 119.8
C17 C18 H18 119.8
N5 C19 C18 118.3(3)
N5 C19 C20 122.5(3)
C18 C19 C20 119.2(3)
O11 C20 N6 123.7(3)
O11 C20 C19 119.3(3)
N6 C20 C19 116.7(3)
N6 C21 C22 110.8(3)
N6 C21 H21A 109.5
C22 C21 H21A 109.5
N6 C21 H21B 109.5
C22 C21 H21B 109.5
H21A C21 H21B 108.1
N7 C22 C21 111.3(3)
N7 C22 H22A 109.4
C21 C22 H22A 109.4
N7 C22 H22B 109.4
C21 C22 H22B 109.4
H22A C22 H22B 108.0
O12 C23 N7 124.0(4)
O12 C23 C24 117.7(3)
N7 C23 C24 118.3(3)
C25 C24 N8 118.8(3)
C25 C24 C23 118.9(3)
N8 C24 C23 122.3(3)
C24 C25 C26 119.4(3)
C24 C25 H25 120.3
C26 C25 H25 120.3
C27 C26 C25 120.8(3)
C27 C26 H26 119.6
C25 C26 H26 119.6
C26 C27 C28 120.0(4)
C26 C27 H27 120.0
C28 C27 H27 120.0
O8 C28 N8 116.8(3)
O8 C28 C27 126.1(3)
N8 C28 C27 117.1(3)
O13 C29 N9 117.5(3)
O13 C29 C30 126.7(3)
N9 C29 C30 115.8(3)
C31 C30 C29 121.5(4)
C31 C30 H30 119.3
C29 C30 H30 119.3
C30 C31 C32 120.4(4)
C30 C31 H31 119.8
C32 C31 H31 119.8
C33 C32 C31 120.4(4)
C33 C32 H32 119.8
C31 C32 H32 119.8
C32 C33 N9 117.6(3)
C32 C33 C34 119.7(3)
N9 C33 C34 122.7(3)
O21 C34 N10 123.9(4)
O21 C34 C33 118.6(4)
N10 C34 C33 117.5(3)
C36A C35A N10 104.5(6)
C36A C35A H35A 110.9
N10 C35A H35A 110.9
C36A C35A H35B 110.9
N10 C35A H35B 110.9
H35A C35A H35B 108.9
C35A C36A N11 105.9(5)
C35A C36A H36A 110.6
N11 C36A H36A 110.6
C35A C36A H36B 110.6
N11 C36A H36B 110.6
H36A C36A H36B 108.7
C36B C35B N10 104.5(6)
C36B C35B H35C 110.8
N10 C35B H35C 110.8
C36B C35B H35D 110.8
N10 C35B H35D 110.8
H35C C35B H35D 108.9
N11 C36B C35B 105.6(6)
N11 C36B H36C 110.6
C35B C36B H36C 110.6
N11 C36B H36D 110.6
C35B C36B H36D 110.6
H36C C36B H36D 108.7
O22 C37 N11 124.3(4)
O22 C37 C38 118.3(3)
N11 C37 C38 117.3(3)
C39 C38 N12 119.2(3)
C39 C38 C37 120.0(3)
N12 C38 C37 120.8(3)
C38 C39 C40 119.9(3)
C38 C39 H39 120.0
C40 C39 H39 120.0
C41 C40 C39 119.7(3)
C41 C40 H40 120.1
C39 C40 H40 120.1
C40 C41 C42 121.9(3)
C40 C41 H41 119.1
C42 C41 H41 119.1
O16 C42 N12 117.2(3)
O16 C42 C41 127.2(3)
N12 C42 C41 115.5(3)
O16 C42 Eu2 38.28(16)
N12 C42 Eu2 78.97(18)
C41 C42 Eu2 165.5(2)
O17 C43 N13 116.6(3)
O17 C43 C44 127.1(4)
N13 C43 C44 116.3(4)
C45 C44 C43 120.5(4)
C45 C44 H44 119.8
C43 C44 H44 119.8
C44 C45 C46 121.0(4)
C44 C45 H45 119.5
C46 C45 H45 119.5
C45 C46 C47 120.5(4)
C45 C46 H46 119.7
C47 C46 H46 119.7
N13 C47 C46 117.6(4)
N13 C47 C48 122.4(3)
C46 C47 C48 120.0(4)
O23 C48 N14 123.4(4)
O23 C48 C47 119.4(4)
N14 C48 C47 117.2(3)
N14 C49 C50 111.8(4)
N14 C49 H49A 109.3
C50 C49 H49A 109.3
N14 C49 H49B 109.3
C50 C49 H49B 109.3
H49A C49 H49B 107.9
N15 C50 C49 110.6(3)
N15 C50 H50A 109.5
C49 C50 H50A 109.5
N15 C50 H50B 109.5
C49 C50 H50B 109.5
H50A C50 H50B 108.1
O24 C51 N15 123.9(4)
O24 C51 C52 118.2(4)
N15 C51 C52 118.0(3)
C53 C52 N16 118.0(4)
C53 C52 C51 119.1(3)
N16 C52 C51 122.8(3)
C52 C53 C54 120.4(4)
C52 C53 H53 119.8
C54 C53 H53 119.8
C55 C54 C53 120.5(4)
C55 C54 H54 119.8
C53 C54 H54 119.8
C54 C55 C56 121.1(4)
C54 C55 H55 119.5
C56 C55 H55 119.5
O20 C56 N16 116.8(3)
O20 C56 C55 126.7(4)
N16 C56 C55 116.5(3)
O20 C56 Eu2 38.68(16)
N16 C56 Eu2 78.28(19)
C55 C56 Eu2 165.0(3)
N17 C57 C58 119.0(4)
N17 C57 H57 120.5
C58 C57 H57 120.5
C57 C58 C59 118.8(4)
C57 C58 H58 120.6
C59 C58 H58 120.6
C60 C59 C58 119.5(4)
C60 C59 H59 120.3
C58 C59 H59 120.3
C61 C60 C59 120.2(4)
C61 C60 H60 119.9
C59 C60 H60 119.9
C60 C61 N17 119.8(4)
C60 C61 H61 120.1
N17 C61 H61 120.1
N18 C62 C63 118.2(4)
N18 C62 H62 120.9
C63 C62 H62 120.9
C64 C63 C62 118.6(4)
C64 C63 H63 120.7
C62 C63 H63 120.7
C63 C64 C65 123.7(4)
C63 C64 H64 118.2
C65 C64 H64 118.2
C64 C65 C66 120.2(4)
C64 C65 H65 119.9
C66 C65 H65 119.9
C65 C66 N18 118.7(4)
C65 C66 H66 120.7
N18 C66 H66 120.7
O2 N1 C1 114.8(3)
O2 N1 C5 121.3(3)
C1 N1 C5 123.9(3)
C6 N2 C7 125.4(3)
C6 N2 H2A 117.3
C7 N2 H2A 117.3
C9 N3 C8 125.1(3)
C9 N3 H3A 117.4
C8 N3 H3A 117.4
O3 N4 C10 120.0(3)
O3 N4 C14 115.3(3)
C10 N4 C14 124.7(3)
O6 N5 C19 120.5(3)
O6 N5 C15 115.7(3)
C19 N5 C15 123.7(3)
C20 N6 C21 125.3(3)
C20 N6 H6 117.4
C21 N6 H6 117.4
C23 N7 C22 124.3(3)
C23 N7 H7 117.8
C22 N7 H7 117.8
O7 N8 C28 115.7(3)
O7 N8 C24 120.6(3)
C28 N8 C24 123.8(3)
O14 N9 C29 115.0(3)
O14 N9 C33 120.6(3)
C29 N9 C33 124.4(3)
C34 N10 C35B 131.9(4)
C34 N10 C35A 111.9(5)
C35B N10 C35A 35.2(4)
C34 N10 H10 124.1
C35B N10 H10 97.7
C35A N10 H10 124.1
C37 N11 C36B 133.4(5)
C37 N11 C36A 113.7(4)
C36B N11 C36A 32.4(3)
C37 N11 H11A 123.2
C36B N11 H11A 98.3
C36A N11 H11A 123.2
O15 N12 C38 121.2(3)
O15 N12 C42 115.1(3)
C38 N12 C42 123.7(3)
O18 N13 C47 121.2(3)
O18 N13 C43 114.7(3)
C47 N13 C43 124.1(3)
C48 N14 C49 125.0(4)
C48 N14 H14 117.5
C49 N14 H14 117.5
C51 N15 C50 125.3(4)
C51 N15 H15 117.4
C50 N15 H15 117.4
O19 N16 C56 115.9(3)
O19 N16 C52 120.7(3)
C56 N16 C52 123.4(3)
C57 N17 C61 122.7(4)
C57 N17 H17A 118.7
C61 N17 H17A 118.7
C66 N18 C62 120.6(4)
C66 N18 H18A 119.7
C62 N18 H18A 119.7
C1 O1 Eu1 122.2(2)
N1 O2 Eu1 121.17(17)
N4 O3 Eu1 121.95(19)
C14 O4 Eu1 121.0(2)
C15 O5 Eu1 122.6(2)
N5 O6 Eu1 120.06(18)
N8 O7 Eu1 121.98(19)
C28 O8 Eu1 121.0(2)
C29 O13 Eu2 121.8(2)
N9 O14 Eu2 121.71(18)
N12 O15 Eu2 120.68(18)
C42 O16 Eu2 122.6(2)
C43 O17 Eu2 121.0(2)
N13 O18 Eu2 121.98(19)
N16 O19 Eu2 120.21(19)
C56 O20 Eu2 122.0(2)
O7 Eu1 O3 125.67(9)
O7 Eu1 O5 127.53(8)
O3 Eu1 O5 97.68(9)
O7 Eu1 O2 136.27(9)
O3 Eu1 O2 64.60(8)
O5 Eu1 O2 85.55(8)
O7 Eu1 O6 63.30(8)
O3 Eu1 O6 140.23(9)
O5 Eu1 O6 64.41(8)
O2 Eu1 O6 140.59(8)
O7 Eu1 O1 89.72(8)
O3 Eu1 O1 127.79(8)
O5 Eu1 O1 83.83(8)
O2 Eu1 O1 63.51(7)
O6 Eu1 O1 87.26(8)
O7 Eu1 O4 88.92(9)
O3 Eu1 O4 63.71(8)
O5 Eu1 O4 85.38(8)
O2 Eu1 O4 125.56(8)
O6 Eu1 O4 79.02(8)
O1 Eu1 O4 165.26(8)
O7 Eu1 O8 63.82(8)
O3 Eu1 O8 78.09(9)
O5 Eu1 O8 165.91(8)
O2 Eu1 O8 80.49(8)
O6 Eu1 O8 126.92(8)
O1 Eu1 O8 88.21(8)
O4 Eu1 O8 104.30(8)
O7 Eu1 C15 108.40(8)
O3 Eu1 C15 112.05(9)
O5 Eu1 C15 19.29(8)
O2 Eu1 C15 103.26(8)
O6 Eu1 C15 45.16(8)
O1 Eu1 C15 85.16(8)
O4 Eu1 C15 81.35(8)
O8 Eu1 C15 169.86(8)
O7 Eu1 C14 103.42(9)
O3 Eu1 C14 44.64(9)
O5 Eu1 C14 86.64(9)
O2 Eu1 C14 106.61(8)
O6 Eu1 C14 96.93(9)
O1 Eu1 C14 166.74(8)
O4 Eu1 C14 19.29(9)
O8 Eu1 C14 99.13(9)
C15 Eu1 C14 88.89(9)
O18 Eu2 O14 128.89(9)
O18 Eu2 O15 142.85(9)
O14 Eu2 O15 63.59(8)
O18 Eu2 O19 63.82(8)
O14 Eu2 O19 135.80(9)
O15 Eu2 O19 136.82(8)
O18 Eu2 O16 92.48(9)
O14 Eu2 O16 127.91(8)
O15 Eu2 O16 64.41(8)
O19 Eu2 O16 86.95(8)
O18 Eu2 O20 127.94(8)
O14 Eu2 O20 88.04(8)
O15 Eu2 O20 82.25(8)
O19 Eu2 O20 64.23(8)
O16 Eu2 O20 88.02(8)
O18 Eu2 O17 63.50(8)
O14 Eu2 O17 87.22(9)
O15 Eu2 O17 84.99(9)
O19 Eu2 O17 126.29(8)
O16 Eu2 O17 85.53(9)
O20 Eu2 O17 167.20(8)
O18 Eu2 O13 79.40(9)
O14 Eu2 O13 63.86(8)
O15 Eu2 O13 127.05(8)
O19 Eu2 O13 81.48(8)
O16 Eu2 O13 167.94(8)
O20 Eu2 O13 89.98(8)
O17 Eu2 O13 98.57(8)
O18 Eu2 C42 108.88(9)
O14 Eu2 C42 108.83(8)
O15 Eu2 C42 45.30(8)
O19 Eu2 C42 102.87(9)
O16 Eu2 C42 19.11(8)
O20 Eu2 C42 85.63(8)
O17 Eu2 C42 84.66(8)
O13 Eu2 C42 171.66(8)
O18 Eu2 C56 108.62(9)
O14 Eu2 C56 102.21(9)
O15 Eu2 C56 100.31(9)
O19 Eu2 C56 45.07(8)
O16 Eu2 C56 89.63(9)
O20 Eu2 C56 19.34(8)
O17 Eu2 C56 170.48(9)
O13 Eu2 C56 84.61(8)
C42 Eu2 C56 93.43(9)

loop_
_geom_bond_atom_site_label_1
_geom_bond_atom_site_label_2
_geom_bond_distance
C1 O1 1.271(4)
C1 N1 1.371(4)
C1 C2 1.416(5)
C2 C3 1.379(5)
C2 H2 0.9500
C3 C4 1.378(6)
C3 H3 0.9500
C4 C5 1.385(5)
C4 H4 0.9500
C5 N1 1.375(5)
C5 C6 1.519(5)
C6 O9 1.238(5)
C6 N2 1.302(5)
C7 N2 1.456(5)
C7 C8 1.531(5)
C7 H7A 0.9900
C7 H7B 0.9900
C8 N3 1.457(5)
C8 H8A 0.9900
C8 H8B 0.9900
C9 O10 1.230(4)
C9 N3 1.343(5)
C9 C10 1.482(5)
C10 N4 1.373(4)
C10 C11 1.384(5)
C11 C12 1.379(6)
C11 H11 0.9500
C12 C13 1.361(6)
C12 H12 0.9500
C13 C14 1.418(5)
C13 H13 0.9500
C14 O4 1.259(4)
C14 N4 1.376(5)
C14 Eu1 3.267(4)
C15 O5 1.278(4)
C15 N5 1.383(4)
C15 C16 1.414(5)
C15 Eu1 3.258(4)
C16 C17 1.368(5)
C16 H16 0.9500
C17 C18 1.391(5)
C17 H17 0.9500
C18 C19 1.375(5)
C18 H18 0.9500
C19 N5 1.364(4)
C19 C20 1.509(5)
C20 O11 1.231(4)
C20 N6 1.330(5)
C21 N6 1.456(4)
C21 C22 1.505(5)
C21 H21A 0.9900
C21 H21B 0.9900
C22 N7 1.465(5)
C22 H22A 0.9900
C22 H22B 0.9900
C23 O12 1.234(4)
C23 N7 1.319(5)
C23 C24 1.516(5)
C24 C25 1.372(5)
C24 N8 1.379(4)
C25 C26 1.400(5)
C25 H25 0.9500
C26 C27 1.378(5)
C26 H26 0.9500
C27 C28 1.410(5)
C27 H27 0.9500
C28 O8 1.278(4)
C28 N8 1.368(5)
C29 O13 1.265(4)
C29 N9 1.380(4)
C29 C30 1.398(5)
C30 C31 1.367(5)
C30 H30 0.9500
C31 C32 1.386(6)
C31 H31 0.9500
C32 C33 1.371(5)
C32 H32 0.9500
C33 N9 1.384(4)
C33 C34 1.501(5)
C34 O21 1.219(5)
C34 N10 1.319(6)
C35A C36A 1.470(10)
C35A N10 1.538(8)
C35A H35A 0.9900
C35A H35B 0.9900
C36A N11 1.619(8)
C36A H36A 0.9900
C36A H36B 0.9900
C35B C36B 1.506(12)
C35B N10 1.511(8)
C35B H35C 0.9900
C35B H35D 0.9900
C36B N11 1.440(8)
C36B H36C 0.9900
C36B H36D 0.9900
C37 O22 1.232(5)
C37 N11 1.310(5)
C37 C38 1.517(5)
C38 C39 1.364(5)
C38 N12 1.371(4)
C39 C40 1.402(5)
C39 H39 0.9500
C40 C41 1.369(5)
C40 H40 0.9500
C41 C42 1.410(5)
C41 H41 0.9500
C42 O16 1.265(4)
C42 N12 1.389(4)
C42 Eu2 3.254(3)
C43 O17 1.286(5)
C43 N13 1.385(5)
C43 C44 1.404(5)
C44 C45 1.366(6)
C44 H44 0.9500
C45 C46 1.377(7)
C45 H45 0.9500
C46 C47 1.375(6)
C46 H46 0.9500
C47 N13 1.371(5)
C47 C48 1.499(6)
C48 O23 1.227(5)
C48 N14 1.330(6)
C49 N14 1.452(5)
C49 C50 1.493(6)
C49 H49A 0.9900
C49 H49B 0.9900
C50 N15 1.458(5)
C50 H50A 0.9900
C50 H50B 0.9900
C51 O24 1.228(5)
C51 N15 1.326(5)
C51 C52 1.498(6)
C52 C53 1.373(6)
C52 N16 1.387(5)
C53 C54 1.386(6)
C53 H53 0.9500
C54 C55 1.364(6)
C54 H54 0.9500
C55 C56 1.405(5)
C55 H55 0.9500
C56 O20 1.274(4)
C56 N16 1.380(5)
C56 Eu2 3.264(4)
C57 N17 1.329(5)
C57 C58 1.372(6)
C57 H57 0.9500
C58 C59 1.387(6)
C58 H58 0.9500
C59 C60 1.364(6)
C59 H59 0.9500
C60 C61 1.335(6)
C60 H60 0.9500
C61 N17 1.339(5)
C61 H61 0.9500
C62 N18 1.387(7)
C62 C63 1.395(7)
C62 H62 0.9500
C63 C64 1.315(6)
C63 H63 0.9500
C64 C65 1.334(5)
C64 H64 0.9500
C65 C66 1.353(6)
C65 H65 0.9500
C66 N18 1.371(7)
C66 H66 0.9500
N1 O2 1.353(4)
N2 H2A 0.8800
N3 H3A 0.8800
N4 O3 1.342(4)
N5 O6 1.348(4)
N6 H6 0.8800
N7 H7 0.8800
N8 O7 1.350(4)
N9 O14 1.350(4)
N10 H10 0.8800
N11 H11A 0.8800
N12 O15 1.354(4)
N13 O18 1.338(4)
N14 H14 0.8800
N15 H15 0.8800
N16 O19 1.348(4)
N17 H17A 0.8800
N18 H18A 0.8800
O1 Eu1 2.415(2)
O2 Eu1 2.391(2)
O3 Eu1 2.353(2)
O4 Eu1 2.436(2)
O5 Eu1 2.387(2)
O6 Eu1 2.395(2)
O7 Eu1 2.347(2)
O8 Eu1 2.436(2)
O13 Eu2 2.424(2)
O14 Eu2 2.374(2)
O15 Eu2 2.380(2)
O16 Eu2 2.393(2)
O17 Eu2 2.421(2)
O18 Eu2 2.368(2)
O19 Eu2 2.384(2)
O20 Eu2 2.405(2)

loop_
_platon_squeeze_void_nr
_platon_squeeze_void_average_x
_platon_squeeze_void_average_y
_platon_squeeze_void_average_z
_platon_squeeze_void_volume
_platon_squeeze_void_count_electrons
_platon_squeeze_void_content
1 0.506 -0.199 0.107 64 20 ' '
2 0.710 0.202 0.215 68 19 ' '
3 0.038 -0.067 0.403 40 17 ' '
4 0.494 0.199 0.607 64 20 ' '
5 0.290 -0.202 0.715 68 19 ' '
6 0.962 0.067 0.903 41 17 ' '
7 0.210 0.298 0.215 68 19 ' '
8 0.994 0.301 0.607 64 20 ' '
9 0.462 0.433 0.903 40 17 ' '
10 0.538 0.567 0.403 41 17 ' '
11 0.006 0.699 0.107 64 20 ' '
12 0.790 0.702 0.715 68 19 ' '
